data_1515123
loop_
_publ_author_name
'Leibfarth, Frank A.'
'Wolffs, Martin'
'Campos, Luis M.'
'Delany, Kris'
'Treat, Nicolas'
'Kade, Matthew J.'
'Moon, Bongjin'
'Hawker, Craig J.'

_publ_section_title
;
 Low-temperature ketene formation in materials chemistry through molecular
 engineering
;
_journal_issue 3
_journal_name_full 'Chemical Science'
_journal_page_first 766
_journal_paper_doi 10.1039/c2sc00841f
_journal_volume 3
_journal_year 2012
_chemical_formula_sum 'C22 H29 N O4'
_chemical_formula_weight 371.46
_chemical_name_systematic
;
?
;
_space_group_IT_number 14
_symmetry_cell_setting monoclinic
_symmetry_space_group_name_Hall '-P 2ybc'
_symmetry_space_group_name_H-M 'P 1 21/c 1'
_atom_sites_solution_hydrogens geom
_atom_sites_solution_primary direct
_atom_sites_solution_secondary difmap
_audit_creation_method SHELXL-97
_cell_angle_alpha 90.00
_cell_angle_beta 108.538(3)
_cell_angle_gamma 90.00
_cell_formula_units_Z 4
_cell_length_a 16.399(3)
_cell_length_b 7.8427(14)
_cell_length_c 16.851(3)
_cell_measurement_temperature 293(2)
_cell_volume 2054.8(6)
_computing_structure_refinement 'SHELXL-97 (Sheldrick, 1997)'
_computing_structure_solution 'SHELXS-97 (Sheldrick, 1990)'
_diffrn_ambient_temperature 293(2)
_diffrn_measured_fraction_theta_full 0.979
_diffrn_measured_fraction_theta_max 0.979
_diffrn_measurement_device_type 'CCD area detector'
_diffrn_measurement_method 'Omega scan'
_diffrn_radiation_monochromator graphite
_diffrn_radiation_source 'fine-focus sealed tube'
_diffrn_radiation_type MoK\a
_diffrn_radiation_wavelength 0.71073
_diffrn_reflns_av_R_equivalents 0.0964
_diffrn_reflns_av_sigmaI/netI 0.0921
_diffrn_reflns_limit_h_max 20
_diffrn_reflns_limit_h_min -20
_diffrn_reflns_limit_k_max 9
_diffrn_reflns_limit_k_min -9
_diffrn_reflns_limit_l_max 21
_diffrn_reflns_limit_l_min -19
_diffrn_reflns_number 15914
_diffrn_reflns_theta_full 26.42
_diffrn_reflns_theta_max 26.42
_diffrn_reflns_theta_min 2.47
_exptl_absorpt_coefficient_mu 0.082
_exptl_absorpt_correction_T_max 0.395
_exptl_absorpt_correction_T_min 0.283
_exptl_absorpt_correction_type empirical
_exptl_absorpt_process_details 'Psi scan'
_exptl_crystal_colour colorless
_exptl_crystal_density_diffrn 1.201
_exptl_crystal_density_method 'not measured'
_exptl_crystal_description block
_exptl_crystal_F_000 800
_exptl_crystal_size_max 0.3
_exptl_crystal_size_mid 0.25
_exptl_crystal_size_min 0.25
_refine_diff_density_max 0.150
_refine_diff_density_min -0.124
_refine_diff_density_rms 0.032
_refine_ls_extinction_coef 0.0352(18)
_refine_ls_extinction_expression Fc^*^=kFc[1+0.001xFc^2^\l^3^/sin(2\q)]^-1/4^
_refine_ls_extinction_method SHELXL
_refine_ls_goodness_of_fit_ref 0.844
_refine_ls_hydrogen_treatment constr
_refine_ls_matrix_type full
_refine_ls_number_parameters 247
_refine_ls_number_reflns 4134
_refine_ls_number_restraints 0
_refine_ls_restrained_S_all 0.844
_refine_ls_R_factor_all 0.1239
_refine_ls_R_factor_gt 0.0426
_refine_ls_shift/su_max 0.000
_refine_ls_shift/su_mean 0.000
_refine_ls_structure_factor_coef Fsqd
_refine_ls_weighting_details 'calc w=1/[\s^2^(Fo^2^)+(0.0500P)^2^+0.0000P] where P=(Fo^2^+2Fc^2^)/3'
_refine_ls_weighting_scheme calc
_refine_ls_wR_factor_gt 0.0927
_refine_ls_wR_factor_ref 0.1168
_reflns_number_gt 1822
_reflns_number_total 4134
_reflns_threshold_expression >2sigma(I)
_cod_data_source_file c2sc00841f.txt
_cod_data_source_block f102509
_cod_original_cell_volume 2054.7(6)
_cod_original_sg_symbol_H-M P2(1)/c
_cod_database_code 1515123

loop_
_symmetry_equiv_pos_as_xyz
'x, y, z'
'-x, y+1/2, -z+1/2'
'-x, -y, -z'
'x, -y-1/2, z-1/2'

loop_
_atom_site_label
_atom_site_type_symbol
_atom_site_fract_x
_atom_site_fract_y
_atom_site_fract_z
_atom_site_U_iso_or_equiv
_atom_site_adp_type
_atom_site_occupancy
_atom_site_symmetry_multiplicity
_atom_site_calc_flag
_atom_site_refinement_flags
C1 C 0.32920(16) 0.9244(3) 0.37594(15) 0.0705(7) Uani 1 1 d .
H1A H 0.3658 0.8805 0.4292 0.085 Uiso 1 1 calc R
H1B H 0.2737 0.8686 0.3630 0.085 Uiso 1 1 calc R
C2 C 0.31781(17) 1.1130(3) 0.38315(18) 0.0814(8) Uani 1 1 d .
H2A H 0.2926 1.1353 0.4269 0.098 Uiso 1 1 calc R
H2B H 0.2788 1.1562 0.3309 0.098 Uiso 1 1 calc R
C3 C 0.40331(17) 1.2045(3) 0.40321(15) 0.0784(7) Uani 1 1 d .
H3A H 0.4400 1.1725 0.4587 0.094 Uiso 1 1 calc R
H3B H 0.3943 1.3268 0.4025 0.094 Uiso 1 1 calc R
C4 C 0.44615(15) 1.1566(3) 0.33881(16) 0.0723(7) Uani 1 1 d .
H4A H 0.4133 1.2031 0.2848 0.087 Uiso 1 1 calc R
H4B H 0.5034 1.2057 0.3546 0.087 Uiso 1 1 calc R
C5 C 0.45227(14) 0.9649(3) 0.33201(15) 0.0660(6) Uani 1 1 d .
H5A H 0.4782 0.9375 0.2892 0.079 Uiso 1 1 calc R
H5B H 0.4890 0.9195 0.3848 0.079 Uiso 1 1 calc R
C6 C 0.37333(14) 0.7019(3) 0.29932(14) 0.0642(6) Uani 1 1 d .
H6A H 0.3970 0.6484 0.3537 0.077 Uiso 1 1 calc R
H6B H 0.4128 0.6810 0.2681 0.077 Uiso 1 1 calc R
C7 C 0.28713(14) 0.6188(3) 0.25336(13) 0.0624(6) Uani 1 1 d .
H7A H 0.2489 0.6343 0.2865 0.075 Uiso 1 1 calc R
H7B H 0.2961 0.4973 0.2495 0.075 Uiso 1 1 calc R
C8 C 0.24235(12) 0.6881(2) 0.16474(13) 0.0458(5) Uani 1 1 d .
C9 C 0.30069(13) 0.6657(3) 0.11273(13) 0.0514(6) Uani 1 1 d .
C10 C 0.21242(13) 0.8681(3) 0.16914(13) 0.0500(5) Uani 1 1 d .
C11 C 0.28267(15) 0.9644(3) 0.06852(14) 0.0572(6) Uani 1 1 d .
C12 C 0.22536(17) 0.9958(3) -0.01885(15) 0.0852(8) Uani 1 1 d .
H12A H 0.2580 0.9848 -0.0569 0.128 Uiso 1 1 calc R
H12B H 0.2018 1.1087 -0.0228 0.128 Uiso 1 1 calc R
H12C H 0.1794 0.9139 -0.0330 0.128 Uiso 1 1 calc R
C13 C 0.35797(17) 1.0834(3) 0.09747(16) 0.0867(8) Uani 1 1 d .
H13A H 0.3916 1.0552 0.1538 0.130 Uiso 1 1 calc R
H13B H 0.3377 1.1986 0.0956 0.130 Uiso 1 1 calc R
H13C H 0.3928 1.0725 0.0615 0.130 Uiso 1 1 calc R
C14 C 0.15999(14) 0.5779(3) 0.12414(13) 0.0590(6) Uani 1 1 d .
H14A H 0.1774 0.4596 0.1246 0.071 Uiso 1 1 calc R
H14B H 0.1232 0.5864 0.1590 0.071 Uiso 1 1 calc R
C15 C 0.10793(13) 0.6242(3) 0.03619(14) 0.0503(5) Uani 1 1 d .
C16 C 0.12712(15) 0.5557(3) -0.03159(16) 0.0596(6) Uani 1 1 d .
H16 H 0.1736 0.4818 -0.0224 0.072 Uiso 1 1 calc R
C17 C 0.07845(15) 0.5953(3) -0.11241(15) 0.0601(6) Uani 1 1 d .
H17 H 0.0935 0.5494 -0.1567 0.072 Uiso 1 1 calc R
C18 C 0.00759(14) 0.7020(3) -0.12920(14) 0.0539(6) Uani 1 1 d .
C19 C -0.00999(14) 0.7731(3) -0.06164(16) 0.0621(6) Uani 1 1 d .
H19 H -0.0559 0.8484 -0.0708 0.075 Uiso 1 1 calc R
C20 C 0.03904(14) 0.7350(3) 0.01908(15) 0.0593(6) Uani 1 1 d .
H20 H 0.0254 0.7850 0.0633 0.071 Uiso 1 1 calc R
C21 C -0.05016(16) 0.7365(3) -0.21436(17) 0.0693(7) Uani 1 1 d .
H21 H -0.0936 0.8157 -0.2189 0.083 Uiso 1 1 calc R
C22 C -0.0476(2) 0.6709(3) -0.28255(19) 0.0953(9) Uani 1 1 d .
H22A H -0.0055 0.5909 -0.2819 0.114 Uiso 1 1 calc R
H22B H -0.0878 0.7028 -0.3330 0.114 Uiso 1 1 calc R
N N 0.36748(10) 0.8849(2) 0.31088(10) 0.0519(5) Uani 1 1 d .
O1 O 0.33363(10) 0.53185(19) 0.10697(10) 0.0750(5) Uani 1 1 d .
O2 O 0.31743(10) 0.79687(19) 0.07147(10) 0.0756(5) Uani 1 1 d .
O3 O 0.16710(10) 0.90751(19) 0.20957(10) 0.0683(5) Uani 1 1 d .
O4 O 0.23211(11) 0.98851(17) 0.12231(10) 0.0721(5) Uani 1 1 d .

loop_
_atom_site_aniso_label
_atom_site_aniso_U_11
_atom_site_aniso_U_22
_atom_site_aniso_U_33
_atom_site_aniso_U_23
_atom_site_aniso_U_13
_atom_site_aniso_U_12
C1 0.0795(18) 0.0807(17) 0.0609(16) -0.0045(13) 0.0358(14) -0.0124(13)
C2 0.088(2) 0.0812(17) 0.090(2) -0.0223(15) 0.0500(16) -0.0059(15)
C3 0.096(2) 0.0737(16) 0.0664(17) -0.0129(13) 0.0266(15) -0.0101(15)
C4 0.0668(17) 0.0743(16) 0.0775(18) -0.0089(13) 0.0254(14) -0.0203(13)
C5 0.0524(15) 0.0789(16) 0.0633(16) -0.0051(13) 0.0134(12) -0.0019(13)
C6 0.0675(16) 0.0593(14) 0.0553(15) 0.0092(11) 0.0045(12) 0.0112(12)
C7 0.0737(17) 0.0527(13) 0.0543(15) 0.0076(11) 0.0111(13) -0.0068(12)
C8 0.0453(12) 0.0433(11) 0.0489(13) 0.0036(10) 0.0149(10) -0.0016(10)
C9 0.0463(13) 0.0465(13) 0.0575(15) -0.0031(11) 0.0110(11) -0.0006(10)
C10 0.0422(13) 0.0568(13) 0.0495(14) -0.0003(11) 0.0126(11) -0.0012(10)
C11 0.0717(16) 0.0482(13) 0.0570(15) 0.0071(11) 0.0283(13) -0.0004(12)
C12 0.097(2) 0.0861(18) 0.0637(18) 0.0050(15) 0.0126(15) -0.0102(16)
C13 0.089(2) 0.0866(19) 0.0792(19) -0.0063(15) 0.0198(15) -0.0250(16)
C14 0.0565(15) 0.0600(14) 0.0607(15) 0.0012(11) 0.0189(12) -0.0128(11)
C15 0.0432(13) 0.0509(12) 0.0558(15) -0.0026(11) 0.0145(11) -0.0129(11)
C16 0.0561(15) 0.0548(13) 0.0673(17) -0.0104(12) 0.0187(13) 0.0002(11)
C17 0.0658(16) 0.0598(14) 0.0565(16) -0.0124(12) 0.0219(13) -0.0071(12)
C18 0.0502(14) 0.0491(12) 0.0592(16) 0.0008(11) 0.0127(12) -0.0074(11)
C19 0.0486(14) 0.0643(14) 0.0697(18) -0.0079(13) 0.0135(13) -0.0001(11)
C20 0.0480(14) 0.0714(15) 0.0623(17) -0.0132(12) 0.0230(12) -0.0086(12)
C21 0.0775(18) 0.0559(14) 0.0736(19) -0.0012(13) 0.0228(15) -0.0038(12)
C22 0.121(3) 0.0790(19) 0.077(2) -0.0010(16) 0.0180(18) 0.0150(17)
N 0.0482(11) 0.0568(11) 0.0507(11) -0.0012(9) 0.0156(9) -0.0012(9)
O1 0.0749(11) 0.0557(10) 0.0980(14) -0.0053(9) 0.0326(10) 0.0148(8)
O2 0.1005(13) 0.0582(10) 0.0919(13) 0.0134(9) 0.0642(11) 0.0119(9)
O3 0.0601(10) 0.0814(11) 0.0716(11) -0.0068(8) 0.0325(9) 0.0060(8)
O4 0.1050(13) 0.0481(9) 0.0803(12) 0.0165(8) 0.0537(11) 0.0180(8)

loop_
_atom_type_symbol
_atom_type_description
_atom_type_scat_dispersion_real
_atom_type_scat_dispersion_imag
_atom_type_scat_source
C C 0.0033 0.0016 'International Tables Vol C Tables 4.2.6.8 and 6.1.1.4'
H H 0.0000 0.0000 'International Tables Vol C Tables 4.2.6.8 and 6.1.1.4'
N N 0.0061 0.0033 'International Tables Vol C Tables 4.2.6.8 and 6.1.1.4'
O O 0.0106 0.0060 'International Tables Vol C Tables 4.2.6.8 and 6.1.1.4'

loop_
_geom_angle_atom_site_label_1
_geom_angle_atom_site_label_2
_geom_angle_atom_site_label_3
_geom_angle
N C1 C2 111.39(18)
N C1 H1A 109.4
C2 C1 H1A 109.3
N C1 H1B 109.4
C2 C1 H1B 109.4
H1A C1 H1B 108.0
C1 C2 C3 110.8(2)
C1 C2 H2A 109.5
C3 C2 H2A 109.5
C1 C2 H2B 109.5
C3 C2 H2B 109.5
H2A C2 H2B 108.1
C2 C3 C4 109.3(2)
C2 C3 H3A 109.8
C4 C3 H3A 109.8
C2 C3 H3B 109.8
C4 C3 H3B 109.8
H3A C3 H3B 108.3
C5 C4 C3 110.93(19)
C5 C4 H4A 109.5
C3 C4 H4A 109.5
C5 C4 H4B 109.5
C3 C4 H4B 109.5
H4A C4 H4B 108.0
N C5 C4 111.33(18)
N C5 H5A 109.4
C4 C5 H5A 109.4
N C5 H5B 109.4
C4 C5 H5B 109.4
H5A C5 H5B 108.0
N C6 C7 113.53(18)
N C6 H6A 108.9
C7 C6 H6A 108.9
N C6 H6B 108.9
C7 C6 H6B 108.9
H6A C6 H6B 107.7
C6 C7 C8 114.91(17)
C6 C7 H7A 108.5
C8 C7 H7A 108.5
C6 C7 H7B 108.5
C8 C7 H7B 108.5
H7A C7 H7B 107.5
C9 C8 C10 114.72(17)
C9 C8 C7 109.24(17)
C10 C8 C7 110.26(17)
C9 C8 C14 107.55(17)
C10 C8 C14 106.86(16)
C7 C8 C14 107.94(15)
O1 C9 O2 117.8(2)
O1 C9 C8 122.6(2)
O2 C9 C8 119.66(18)
O3 C10 O4 117.65(19)
O3 C10 C8 122.81(19)
O4 C10 C8 119.40(18)
O4 C11 O2 114.04(16)
O4 C11 C12 107.1(2)
O2 C11 C12 107.76(19)
O4 C11 C13 107.25(19)
O2 C11 C13 106.4(2)
C12 C11 C13 114.40(19)
C11 C12 H12A 109.5
C11 C12 H12B 109.5
H12A C12 H12B 109.5
C11 C12 H12C 109.5
H12A C12 H12C 109.5
H12B C12 H12C 109.5
C11 C13 H13A 109.5
C11 C13 H13B 109.5
H13A C13 H13B 109.5
C11 C13 H13C 109.5
H13A C13 H13C 109.5
H13B C13 H13C 109.5
C15 C14 C8 116.00(16)
C15 C14 H14A 108.3
C8 C14 H14A 108.3
C15 C14 H14B 108.3
C8 C14 H14B 108.3
H14A C14 H14B 107.4
C20 C15 C16 117.2(2)
C20 C15 C14 122.0(2)
C16 C15 C14 120.8(2)
C17 C16 C15 121.0(2)
C17 C16 H16 119.5
C15 C16 H16 119.5
C16 C17 C18 121.5(2)
C16 C17 H17 119.2
C18 C17 H17 119.2
C19 C18 C17 117.2(2)
C19 C18 C21 119.5(2)
C17 C18 C21 123.2(2)
C20 C19 C18 121.3(2)
C20 C19 H19 119.4
C18 C19 H19 119.4
C19 C20 C15 121.7(2)
C19 C20 H20 119.1
C15 C20 H20 119.1
C22 C21 C18 127.6(3)
C22 C21 H21 116.2
C18 C21 H21 116.2
C21 C22 H22A 120.0
C21 C22 H22B 120.0
H22A C22 H22B 120.0
C6 N C1 111.87(17)
C6 N C5 110.95(17)
C1 N C5 109.19(17)
C9 O2 C11 126.10(16)
C10 O4 C11 125.63(16)

loop_
_geom_bond_atom_site_label_1
_geom_bond_atom_site_label_2
_geom_bond_distance
C1 N 1.459(2)
C1 C2 1.501(3)
C1 H1A 0.9700
C1 H1B 0.9700
C2 C3 1.514(3)
C2 H2A 0.9700
C2 H2B 0.9700
C3 C4 1.516(3)
C3 H3A 0.9700
C3 H3B 0.9700
C4 C5 1.514(3)
C4 H4A 0.9700
C4 H4B 0.9700
C5 N 1.463(3)
C5 H5A 0.9700
C5 H5B 0.9700
C6 N 1.455(2)
C6 C7 1.525(3)
C6 H6A 0.9700
C6 H6B 0.9700
C7 C8 1.539(3)
C7 H7A 0.9700
C7 H7B 0.9700
C8 C9 1.499(3)
C8 C10 1.504(3)
C8 C14 1.566(3)
C9 O1 1.198(2)
C9 O2 1.319(2)
C10 O3 1.198(2)
C10 O4 1.335(2)
C11 O4 1.422(2)
C11 O2 1.427(2)
C11 C12 1.494(3)
C11 C13 1.500(3)
C12 H12A 0.9600
C12 H12B 0.9600
C12 H12C 0.9600
C13 H13A 0.9600
C13 H13B 0.9600
C13 H13C 0.9600
C14 C15 1.501(3)
C14 H14A 0.9700
C14 H14B 0.9700
C15 C20 1.381(3)
C15 C16 1.386(3)
C16 C17 1.377(3)
C16 H16 0.9300
C17 C18 1.386(3)
C17 H17 0.9300
C18 C19 1.378(3)
C18 C21 1.471(3)
C19 C20 1.375(3)
C19 H19 0.9300
C20 H20 0.9300
C21 C22 1.272(3)
C21 H21 0.9300
C22 H22A 0.9300
C22 H22B 0.9300

loop_
_geom_torsion_atom_site_label_1
_geom_torsion_atom_site_label_2
_geom_torsion_atom_site_label_3
_geom_torsion_atom_site_label_4
_geom_torsion
N C1 C2 C3 -58.9(3)
C1 C2 C3 C4 54.1(3)
C2 C3 C4 C5 -53.4(3)
C3 C4 C5 N 57.3(3)
N C6 C7 C8 59.8(3)
C6 C7 C8 C9 58.1(2)
C6 C7 C8 C10 -68.8(2)
C6 C7 C8 C14 174.78(18)
C10 C8 C9 O1 175.76(19)
C7 C8 C9 O1 51.4(3)
C14 C8 C9 O1 -65.5(3)
C10 C8 C9 O2 -4.0(3)
C7 C8 C9 O2 -128.36(19)
C14 C8 C9 O2 114.7(2)
C9 C8 C10 O3 -178.4(2)
C7 C8 C10 O3 -54.5(3)
C14 C8 C10 O3 62.5(3)
C9 C8 C10 O4 6.0(3)
C7 C8 C10 O4 129.8(2)
C14 C8 C10 O4 -113.1(2)
C9 C8 C14 C15 -61.2(2)
C10 C8 C14 C15 62.4(2)
C7 C8 C14 C15 -178.97(18)
C8 C14 C15 C20 -93.5(2)
C8 C14 C15 C16 87.0(2)
C20 C15 C16 C17 -0.8(3)
C14 C15 C16 C17 178.71(18)
C15 C16 C17 C18 -1.4(3)
C16 C17 C18 C19 2.8(3)
C16 C17 C18 C21 -174.9(2)
C17 C18 C19 C20 -2.2(3)
C21 C18 C19 C20 175.60(19)
C18 C19 C20 C15 0.1(3)
C16 C15 C20 C19 1.5(3)
C14 C15 C20 C19 -178.07(19)
C19 C18 C21 C22 -173.7(2)
C17 C18 C21 C22 3.9(4)
C7 C6 N C1 74.5(2)
C7 C6 N C5 -163.27(18)
C2 C1 N C6 -176.0(2)
C2 C1 N C5 60.8(3)
C4 C5 N C6 176.43(18)
C4 C5 N C1 -59.8(2)
O1 C9 O2 C11 178.1(2)
C8 C9 O2 C11 -2.1(3)
O4 C11 O2 C9 6.1(3)
C12 C11 O2 C9 -112.7(2)
C13 C11 O2 C9 124.1(2)
O3 C10 O4 C11 -178.0(2)
C8 C10 O4 C11 -2.1(3)
O2 C11 O4 C10 -3.8(3)
C12 C11 O4 C10 115.4(2)
C13 C11 O4 C10 -121.4(2)
